data_7202558
loop_
_publ_author_name
'Christer B. Aaker\"oy'
'Izhar Hussain'
'Safiyyah Forbes'
'John Desper'

_publ_section_title
;
 Exploring the hydrogen-bond preference of N?H moieties in co-crystals
 assembled via O?H(acid)?N(py) intermolecular interactions
;
_journal_issue 1
_journal_name_full CrystEngComm
_journal_page_first 46
_journal_paper_doi 10.1039/b614984g
_journal_volume 9
_journal_year 2007
_chemical_formula_moiety
;
(C8 H10 N2 O) (C8 H5 N O6) (H2 O)
;
_chemical_formula_sum 'C16 H17 N3 O8'
_chemical_formula_weight 379.33
_chemical_name_common 'N-(4-pyridylmethyl)acetamide, 5-nitroisophthalic acid hydrate'
_chemical_name_systematic
;
N-(4-pyridylmethyl)acetamide, 5-nitroisophthalic acid hydrate
;
_space_group_IT_number 14
_symmetry_cell_setting monoclinic
_symmetry_space_group_name_Hall '-P 2ybc'
_symmetry_space_group_name_H-M 'P 1 21/c 1'
_atom_sites_solution_hydrogens geom
_atom_sites_solution_primary direct
_atom_sites_solution_secondary difmap
_audit_creation_method SHELXL-97
_cell_angle_alpha 90.00
_cell_angle_beta 103.406(4)
_cell_angle_gamma 90.00
_cell_formula_units_Z 4
_cell_length_a 18.5868(12)
_cell_length_b 6.8213(5)
_cell_length_c 14.0335(10)
_cell_measurement_reflns_used 4290
_cell_measurement_temperature 173(2)
_cell_measurement_theta_max 27.65
_cell_measurement_theta_min 2.25
_cell_volume 1730.8(2)
_computing_cell_refinement 'Bruker XSCANS'
_computing_data_collection 'Bruker XSCANS'
_computing_data_reduction 'Bruker SHELXTL'
_computing_molecular_graphics 'Bruker SHELXTL'
_computing_publication_material 'Bruker SHELXTL'
_computing_structure_refinement 'SHELXL-97 (Sheldrick, 1997)'
_computing_structure_solution 'SHELXS-97 (Sheldrick, 1990)'
_diffrn_ambient_temperature 173(2)
_diffrn_measured_fraction_theta_full 0.952
_diffrn_measured_fraction_theta_max 0.952
_diffrn_measurement_device_type 'CCD area detector'
_diffrn_measurement_method 'phi and omega scans'
_diffrn_radiation_monochromator graphite
_diffrn_radiation_source 'fine-focus sealed tube'
_diffrn_radiation_type MoK\a
_diffrn_radiation_wavelength 0.71073
_diffrn_reflns_av_R_equivalents 0.1247
_diffrn_reflns_av_sigmaI/netI 0.0828
_diffrn_reflns_limit_h_max 24
_diffrn_reflns_limit_h_min -24
_diffrn_reflns_limit_k_max 9
_diffrn_reflns_limit_k_min -9
_diffrn_reflns_limit_l_max 17
_diffrn_reflns_limit_l_min -18
_diffrn_reflns_number 21273
_diffrn_reflns_theta_full 28.30
_diffrn_reflns_theta_max 28.30
_diffrn_reflns_theta_min 2.25
_exptl_absorpt_coefficient_mu 0.119
_exptl_absorpt_correction_type none
_exptl_crystal_colour amber
_exptl_crystal_density_diffrn 1.456
_exptl_crystal_density_method 'not measured'
_exptl_crystal_description prism
_exptl_crystal_F_000 792
_exptl_crystal_size_max 0.40
_exptl_crystal_size_mid 0.30
_exptl_crystal_size_min 0.15
_refine_diff_density_max 0.637
_refine_diff_density_min -0.351
_refine_diff_density_rms 0.087
_refine_ls_extinction_coef 0.025(4)
_refine_ls_extinction_expression Fc^*^=kFc[1+0.001xFc^2^\l^3^/sin(2\q)]^-1/4^
_refine_ls_extinction_method SHELXL
_refine_ls_goodness_of_fit_ref 1.032
_refine_ls_hydrogen_treatment mixed
_refine_ls_matrix_type full
_refine_ls_number_parameters 267
_refine_ls_number_reflns 4088
_refine_ls_number_restraints 6
_refine_ls_restrained_S_all 1.032
_refine_ls_R_factor_all 0.1282
_refine_ls_R_factor_gt 0.0683
_refine_ls_shift/su_max 0.000
_refine_ls_shift/su_mean 0.000
_refine_ls_structure_factor_coef Fsqd
_refine_ls_weighting_details 'calc w=1/[\s^2^(Fo^2^)+(0.1200P)^2^+0.0000P] where P=(Fo^2^+2Fc^2^)/3'
_refine_ls_weighting_scheme calc
_refine_ls_wR_factor_gt 0.1736
_refine_ls_wR_factor_ref 0.2112
_reflns_number_gt 2360
_reflns_number_total 4088
_reflns_threshold_expression >2sigma(I)
_cod_data_source_file b614984g.txt
_cod_data_source_block 6
_cod_depositor_comments
;
The following automatic conversions were performed:
'_symmetry_cell_setting' value 'Monoclinic' changed to 'monoclinic'
according to '/home/saulius/struct/CIF-dictionaries/cif_core.dic'
dictionary named 'cif_core.dic' version 2.4.1 from 2010-06-29.

Automatic conversion script
Id: cif_fix_enum 1527 2010-12-29 10:47:43Z saulius 
;
_cod_original_sg_symbol_H-M P2(1)/c
_cod_database_code 7202558

loop_
_symmetry_equiv_pos_as_xyz
'x, y, z'
'-x, y+1/2, -z+1/2'
'-x, -y, -z'
'x, -y-1/2, z-1/2'

loop_
_atom_site_label
_atom_site_type_symbol
_atom_site_fract_x
_atom_site_fract_y
_atom_site_fract_z
_atom_site_U_iso_or_equiv
_atom_site_adp_type
_atom_site_occupancy
_atom_site_symmetry_multiplicity
_atom_site_calc_flag
_atom_site_refinement_flags
_atom_site_disorder_assembly
_atom_site_disorder_group
O1A O 0.42073(14) -0.0022(4) 0.4079(2) 0.0658(8) Uani 0.50 1 d PD A 1
H1A H 0.475(3) 0.025(13) 0.458(6) 0.079 Uiso 0.50 1 d PD B 1
H1B H 0.429(4) -0.134(8) 0.364(5) 0.079 Uiso 0.50 1 d PD C 1
O1B O 0.42073(14) -0.0022(4) 0.4079(2) 0.0658(8) Uani 0.50 1 d PD D 2
H1C H 0.406(4) 0.036(12) 0.330(3) 0.079 Uiso 0.50 1 d PD E 2
H1D H 0.480(2) -0.006(15) 0.438(5) 0.079 Uiso 0.50 1 d PD F 2
N11 N 0.24952(13) 0.0096(4) 0.56018(16) 0.0342(6) Uani 1 1 d . . .
H11 H 0.2167(16) 0.016(4) 0.485(2) 0.041 Uiso 1 1 d . . .
C12 C 0.31882(17) 0.0730(4) 0.5803(2) 0.0378(7) Uani 1 1 d . . .
H12 H 0.3403 0.1146 0.5285 0.045 Uiso 1 1 calc R . .
C13 C 0.36005(15) 0.0790(4) 0.67583(19) 0.0330(6) Uani 1 1 d . . .
H13 H 0.4095 0.1257 0.6902 0.040 Uiso 1 1 calc R . .
C14 C 0.32808(14) 0.0159(4) 0.75024(18) 0.0269(6) Uani 1 1 d . . .
C15 C 0.25602(14) -0.0516(4) 0.7263(2) 0.0306(6) Uani 1 1 d . . .
H15 H 0.2335 -0.0981 0.7762 0.037 Uiso 1 1 calc R . .
C16 C 0.21710(15) -0.0515(4) 0.6305(2) 0.0337(7) Uani 1 1 d . . .
H16 H 0.1672 -0.0947 0.6141 0.040 Uiso 1 1 calc R . .
C17 C 0.36851(14) 0.0217(4) 0.85650(19) 0.0323(6) Uani 1 1 d . . .
H17A H 0.3395 0.1021 0.8928 0.039 Uiso 1 1 calc R . .
H17B H 0.3708 -0.1132 0.8832 0.039 Uiso 1 1 calc R . .
N17 N 0.44251(13) 0.0992(4) 0.87467(16) 0.0341(6) Uani 1 1 d . . .
H17 H 0.4498(16) 0.225(5) 0.887(2) 0.041 Uiso 1 1 d . . .
C18 C 0.50041(15) -0.0088(4) 0.8665(2) 0.0339(7) Uani 1 1 d . . .
O18 O 0.49421(11) -0.1835(3) 0.84541(16) 0.0444(6) Uani 1 1 d . . .
C19 C 0.57259(16) 0.0948(5) 0.8818(2) 0.0458(8) Uani 1 1 d . . .
H19A H 0.5679 0.2262 0.9079 0.069 Uiso 1 1 calc R . .
H19B H 0.5871 0.1057 0.8192 0.069 Uiso 1 1 calc R . .
H19C H 0.6103 0.0208 0.9283 0.069 Uiso 1 1 calc R . .
C21 C 0.16033(14) 0.1038(4) 0.21147(18) 0.0255(6) Uani 1 1 d . . .
C27 C 0.20538(14) 0.0652(4) 0.31339(19) 0.0287(6) Uani 1 1 d . . .
O21 O 0.27270(11) 0.0482(3) 0.32727(15) 0.0464(6) Uani 1 1 d . . .
O22 O 0.16942(10) 0.0540(3) 0.38026(13) 0.0354(5) Uani 1 1 d . . .
C22 C 0.09227(13) 0.1949(4) 0.19435(17) 0.0270(6) Uani 1 1 d . . .
H22 H 0.0732 0.2361 0.2483 0.032 Uiso 1 1 calc R . .
C23 C 0.05109(13) 0.2276(4) 0.09981(17) 0.0256(6) Uani 1 1 d . . .
C28 C -0.02113(14) 0.3279(4) 0.07984(18) 0.0286(6) Uani 1 1 d . . .
O23 O -0.03611(11) 0.4104(3) 0.15759(14) 0.0394(5) Uani 1 1 d . . .
H23 H -0.0791(19) 0.468(5) 0.150(3) 0.047 Uiso 1 1 d . . .
O24 O -0.06280(10) 0.3319(3) -0.00060(13) 0.0346(5) Uani 1 1 d . . .
C24 C 0.07765(13) 0.1617(4) 0.02047(17) 0.0275(6) Uani 1 1 d . . .
H24 H 0.0495 0.1787 -0.0447 0.033 Uiso 1 1 calc R . .
C25 C 0.14529(14) 0.0718(4) 0.03870(18) 0.0276(6) Uani 1 1 d . . .
N25 N 0.17360(13) -0.0013(4) -0.04348(16) 0.0353(6) Uani 1 1 d . . .
O25 O 0.13033(12) -0.0099(3) -0.12399(14) 0.0439(6) Uani 1 1 d . . .
O26 O 0.23785(12) -0.0526(4) -0.02829(16) 0.0558(7) Uani 1 1 d . . .
C26 C 0.18852(14) 0.0456(4) 0.13253(19) 0.0271(6) Uani 1 1 d . . .
H26 H 0.2364 -0.0110 0.1426 0.032 Uiso 1 1 calc R . .

loop_
_atom_site_aniso_label
_atom_site_aniso_U_11
_atom_site_aniso_U_22
_atom_site_aniso_U_33
_atom_site_aniso_U_23
_atom_site_aniso_U_13
_atom_site_aniso_U_12
O1A 0.0580(16) 0.0528(16) 0.086(2) 0.0028(14) 0.0147(15) 0.0030(12)
O1B 0.0580(16) 0.0528(16) 0.086(2) 0.0028(14) 0.0147(15) 0.0030(12)
N11 0.0425(14) 0.0360(13) 0.0194(11) 0.0001(10) -0.0029(10) 0.0067(10)
C12 0.0435(17) 0.0467(18) 0.0232(14) 0.0058(12) 0.0077(12) 0.0023(13)
C13 0.0284(14) 0.0456(17) 0.0235(13) 0.0037(12) 0.0029(11) -0.0014(12)
C14 0.0278(13) 0.0299(14) 0.0218(13) 0.0003(11) 0.0031(10) 0.0054(10)
C15 0.0295(14) 0.0371(16) 0.0241(13) -0.0015(11) 0.0041(11) 0.0025(11)
C16 0.0299(14) 0.0380(16) 0.0288(14) -0.0041(12) -0.0019(11) 0.0009(11)
C17 0.0273(13) 0.0452(17) 0.0212(13) -0.0011(12) -0.0011(11) 0.0042(12)
N17 0.0329(13) 0.0368(13) 0.0276(12) -0.0021(11) -0.0032(9) -0.0001(10)
C18 0.0322(14) 0.0445(18) 0.0221(13) 0.0062(12) 0.0001(11) -0.0003(12)
O18 0.0380(11) 0.0403(13) 0.0569(14) -0.0026(10) 0.0150(10) -0.0011(9)
C19 0.0327(16) 0.060(2) 0.0393(17) 0.0084(15) -0.0029(13) -0.0068(14)
C21 0.0252(12) 0.0299(14) 0.0195(12) 0.0015(11) 0.0016(10) -0.0039(10)
C27 0.0282(14) 0.0344(15) 0.0223(13) 0.0024(11) 0.0038(11) -0.0015(11)
O21 0.0276(11) 0.0776(17) 0.0306(11) 0.0082(10) -0.0003(8) 0.0006(10)
O22 0.0302(10) 0.0553(14) 0.0181(9) 0.0051(8) 0.0003(8) -0.0023(8)
C22 0.0276(13) 0.0341(14) 0.0192(12) -0.0008(11) 0.0050(10) -0.0030(11)
C23 0.0266(12) 0.0291(14) 0.0192(12) -0.0001(10) 0.0017(10) -0.0015(10)
C28 0.0307(13) 0.0338(15) 0.0204(12) 0.0011(11) 0.0041(10) -0.0032(11)
O23 0.0309(11) 0.0581(14) 0.0264(10) -0.0060(9) 0.0010(8) 0.0127(9)
O24 0.0315(10) 0.0456(12) 0.0220(9) 0.0009(8) -0.0035(8) 0.0044(8)
C24 0.0322(14) 0.0321(14) 0.0164(11) 0.0015(10) 0.0023(10) -0.0028(11)
C25 0.0330(14) 0.0329(15) 0.0182(12) -0.0012(10) 0.0089(10) -0.0028(11)
N25 0.0407(14) 0.0424(14) 0.0253(12) 0.0026(10) 0.0127(11) 0.0018(11)
O25 0.0540(13) 0.0591(14) 0.0178(10) -0.0017(9) 0.0068(9) 0.0023(10)
O26 0.0409(13) 0.0903(19) 0.0391(13) -0.0036(12) 0.0154(10) 0.0179(12)
C26 0.0257(13) 0.0317(14) 0.0234(13) 0.0016(11) 0.0049(10) -0.0007(10)

loop_
_atom_type_symbol
_atom_type_description
_atom_type_scat_dispersion_real
_atom_type_scat_dispersion_imag
_atom_type_scat_source
C C 0.0033 0.0016 'International Tables Vol C Tables 4.2.6.8 and 6.1.1.4'
H H 0.0000 0.0000 'International Tables Vol C Tables 4.2.6.8 and 6.1.1.4'
N N 0.0061 0.0033 'International Tables Vol C Tables 4.2.6.8 and 6.1.1.4'
O O 0.0106 0.0060 'International Tables Vol C Tables 4.2.6.8 and 6.1.1.4'

loop_
_geom_angle_atom_site_label_1
_geom_angle_atom_site_label_2
_geom_angle_atom_site_label_3
_geom_angle
_geom_angle_site_symmetry_1
_geom_angle_site_symmetry_3
_geom_angle_publ_flag
H1A O1A H1B 106(2) . . ?
H1A O1A H1C 125(8) . . ?
H1B O1A H1C 71(5) . . ?
H1A O1A H1D 20(6) . . ?
H1B O1A H1D 87(6) . . ?
H1C O1A H1D 113(3) . . ?
C12 N11 C16 121.8(2) . . ?
C12 N11 H11 119.4(16) . . ?
C16 N11 H11 118.7(16) . . ?
N11 C12 C13 120.6(3) . . ?
N11 C12 H12 119.7 . . ?
C13 C12 H12 119.7 . . ?
C12 C13 C14 119.0(3) . . ?
C12 C13 H13 120.5 . . ?
C14 C13 H13 120.5 . . ?
C15 C14 C13 118.8(2) . . ?
C15 C14 C17 118.8(2) . . ?
C13 C14 C17 122.4(2) . . ?
C16 C15 C14 120.0(3) . . ?
C16 C15 H15 120.0 . . ?
C14 C15 H15 120.0 . . ?
N11 C16 C15 119.9(3) . . ?
N11 C16 H16 120.1 . . ?
C15 C16 H16 120.1 . . ?
N17 C17 C14 114.9(2) . . ?
N17 C17 H17A 108.5 . . ?
C14 C17 H17A 108.5 . . ?
N17 C17 H17B 108.5 . . ?
C14 C17 H17B 108.5 . . ?
H17A C17 H17B 107.5 . . ?
C18 N17 C17 122.7(3) . . ?
C18 N17 H17 118(2) . . ?
C17 N17 H17 119.4(19) . . ?
O18 C18 N17 121.7(3) . . ?
O18 C18 C19 121.8(3) . . ?
N17 C18 C19 116.4(3) . . ?
C18 C19 H19A 109.5 . . ?
C18 C19 H19B 109.5 . . ?
H19A C19 H19B 109.5 . . ?
C18 C19 H19C 109.5 . . ?
H19A C19 H19C 109.5 . . ?
H19B C19 H19C 109.5 . . ?
C22 C21 C26 119.4(2) . . ?
C22 C21 C27 122.0(2) . . ?
C26 C21 C27 118.6(2) . . ?
O21 C27 O22 124.6(2) . . ?
O21 C27 C21 119.4(2) . . ?
O22 C27 C21 116.1(2) . . ?
C21 C22 C23 121.3(2) . . ?
C21 C22 H22 119.4 . . ?
C23 C22 H22 119.4 . . ?
C22 C23 C24 119.6(2) . . ?
C22 C23 C28 122.2(2) . . ?
C24 C23 C28 118.3(2) . . ?
O24 C28 O23 123.4(2) . . ?
O24 C28 C23 123.0(2) . . ?
O23 C28 C23 113.6(2) . . ?
C28 O23 H23 117(2) . . ?
C25 C24 C23 118.4(2) . . ?
C25 C24 H24 120.8 . . ?
C23 C24 H24 120.8 . . ?
C24 C25 C26 122.7(2) . . ?
C24 C25 N25 119.2(2) . . ?
C26 C25 N25 118.0(2) . . ?
O26 N25 O25 123.7(2) . . ?
O26 N25 C25 118.6(2) . . ?
O25 N25 C25 117.6(2) . . ?
C25 C26 C21 118.6(2) . . ?
C25 C26 H26 120.7 . . ?
C21 C26 H26 120.7 . . ?

loop_
_geom_bond_atom_site_label_1
_geom_bond_atom_site_label_2
_geom_bond_distance
_geom_bond_site_symmetry_2
_geom_bond_publ_flag
O1A H1A 1.11(3) . ?
O1A H1B 1.12(4) . ?
O1A H1C 1.09(4) . ?
O1A H1D 1.08(4) . ?
N11 C12 1.326(4) . ?
N11 C16 1.336(4) . ?
N11 H11 1.09(3) . ?
C12 C13 1.382(4) . ?
C12 H12 0.9500 . ?
C13 C14 1.384(4) . ?
C13 H13 0.9500 . ?
C14 C15 1.382(4) . ?
C14 C17 1.507(3) . ?
C15 C16 1.371(4) . ?
C15 H15 0.9500 . ?
C16 H16 0.9500 . ?
C17 N17 1.440(4) . ?
C17 H17A 0.9900 . ?
C17 H17B 0.9900 . ?
N17 C18 1.331(4) . ?
N17 H17 0.88(3) . ?
C18 O18 1.227(3) . ?
C18 C19 1.487(4) . ?
C19 H19A 0.9800 . ?
C19 H19B 0.9800 . ?
C19 H19C 0.9800 . ?
C21 C22 1.380(4) . ?
C21 C26 1.389(4) . ?
C21 C27 1.504(3) . ?
C27 O21 1.226(3) . ?
C27 O22 1.274(3) . ?
C22 C23 1.387(3) . ?
C22 H22 0.9500 . ?
C23 C24 1.393(3) . ?
C23 C28 1.474(4) . ?
C28 O24 1.212(3) . ?
C28 O23 1.314(3) . ?
O23 H23 0.87(3) . ?
C24 C25 1.368(4) . ?
C24 H24 0.9500 . ?
C25 C26 1.386(4) . ?
C25 N25 1.462(3) . ?
N25 O26 1.215(3) . ?
N25 O25 1.227(3) . ?
C26 H26 0.9500 . ?

loop_
_geom_hbond_atom_site_label_D
_geom_hbond_atom_site_label_H
_geom_hbond_atom_site_label_A
_geom_hbond_distance_DH
_geom_hbond_distance_HA
_geom_hbond_distance_DA
_geom_hbond_angle_DHA
_geom_hbond_site_symmetry_A
O1A H1A O1A 1.11(3) 2.37(4) 3.440(6) 162(8) 3_656
O1A H1B O18 1.12(4) 1.80(5) 2.790(3) 145(5) 4
O1B H1C O21 1.09(4) 2.48(7) 2.743(3) 92(4) .
O1B H1D O18 1.08(4) 2.53(9) 2.790(3) 92(5) 4
N11 H11 O22 1.09(3) 1.55(3) 2.635(3) 173(3) .
N17 H17 O1A 0.88(3) 2.01(3) 2.833(4) 156(3) 4_566
O23 H23 O22 0.87(3) 1.74(3) 2.602(3) 171(3) 2

loop_
_geom_torsion_atom_site_label_1
_geom_torsion_atom_site_label_2
_geom_torsion_atom_site_label_3
_geom_torsion_atom_site_label_4
_geom_torsion
_geom_torsion_site_symmetry_1
_geom_torsion_site_symmetry_2
_geom_torsion_site_symmetry_3
_geom_torsion_site_symmetry_4
_geom_torsion_publ_flag
C16 N11 C12 C13 -0.4(4) . . . . ?
N11 C12 C13 C14 0.7(4) . . . . ?
C12 C13 C14 C15 0.2(4) . . . . ?
C12 C13 C14 C17 -178.6(3) . . . . ?
C13 C14 C15 C16 -1.3(4) . . . . ?
C17 C14 C15 C16 177.6(2) . . . . ?
C12 N11 C16 C15 -0.8(4) . . . . ?
C14 C15 C16 N11 1.6(4) . . . . ?
C15 C14 C17 N17 -178.3(2) . . . . ?
C13 C14 C17 N17 0.5(4) . . . . ?
C14 C17 N17 C18 -82.5(3) . . . . ?
C17 N17 C18 O18 -2.1(4) . . . . ?
C17 N17 C18 C19 176.5(2) . . . . ?
C22 C21 C27 O21 -155.2(3) . . . . ?
C26 C21 C27 O21 24.8(4) . . . . ?
C22 C21 C27 O22 24.2(4) . . . . ?
C26 C21 C27 O22 -155.8(2) . . . . ?
C26 C21 C22 C23 0.7(4) . . . . ?
C27 C21 C22 C23 -179.3(2) . . . . ?
C21 C22 C23 C24 2.1(4) . . . . ?
C21 C22 C23 C28 -178.9(2) . . . . ?
C22 C23 C28 O24 -168.6(2) . . . . ?
C24 C23 C28 O24 10.5(4) . . . . ?
C22 C23 C28 O23 10.8(4) . . . . ?
C24 C23 C28 O23 -170.2(2) . . . . ?
C22 C23 C24 C25 -2.1(4) . . . . ?
C28 C23 C24 C25 178.8(2) . . . . ?
C23 C24 C25 C26 -0.6(4) . . . . ?
C23 C24 C25 N25 179.0(2) . . . . ?
C24 C25 N25 O26 168.6(3) . . . . ?
C26 C25 N25 O26 -11.8(4) . . . . ?
C24 C25 N25 O25 -12.4(4) . . . . ?
C26 C25 N25 O25 167.2(2) . . . . ?
C24 C25 C26 C21 3.4(4) . . . . ?
N25 C25 C26 C21 -176.2(2) . . . . ?
C22 C21 C26 C25 -3.4(4) . . . . ?
C27 C21 C26 C25 176.6(2) . . . . ?
